data_4002548
loop_
_publ_author_name
'Breard, Y.'
'Maignan, A.'
'Michel, C.'
'Studer, F.'
'Raveau, B.'

_publ_section_title
;
 First series of transition-metal-layered oxycarbonates: Sr4 Fe2-x Mx O6 C
 O3 (M = Sc, Ni, Co)
;
_journal_name_full 'Chemistry of Materials (1,1989-)'
_journal_page_first 1273
_journal_page_last 1282
_journal_volume 15
_journal_year 2003
_chemical_formula_sum 'C Co Fe O9 Sr4'
_chemical_name_systematic 'Sr4 (Fe Co) O6 (C O3)'
_space_group_IT_number 139
_symmetry_space_group_name_Hall '-I 4 2'
_symmetry_space_group_name_H-M 'I 4/m m m'
_cell_angle_alpha 90
_cell_angle_beta 90
_cell_angle_gamma 90
_cell_formula_units_Z 2
_cell_length_a 3.8746
_cell_length_b 3.8746
_cell_length_c 28.048
_cell_volume 421.071
_citation_journal_id_ASTM CMATEX
_cod_data_source_file Breard_CMATEX_2003_305.cif
_cod_data_source_block C1Co1Fe1O9Sr4
_cod_original_cell_volume 421.0713
_cod_original_formula_sum 'C1 Co1 Fe1 O9 Sr4'
_cod_database_code 4002548

loop_
_symmetry_equiv_pos_as_xyz
x,y,z
-y,x,z
-x,-y,z
y,-x,z
x,-y,-z
y,x,-z
-x,y,-z
-y,-x,-z
-x,-y,-z
y,-x,-z
x,y,-z
-y,x,-z
-x,y,z
-y,-x,z
x,-y,z
y,x,z
x+1/2,y+1/2,z+1/2
-y+1/2,x+1/2,z+1/2
-x+1/2,-y+1/2,z+1/2
y+1/2,-x+1/2,z+1/2
x+1/2,-y+1/2,-z+1/2
y+1/2,x+1/2,-z+1/2
-x+1/2,y+1/2,-z+1/2
-y+1/2,-x+1/2,-z+1/2
-x+1/2,-y+1/2,-z+1/2
y+1/2,-x+1/2,-z+1/2
x+1/2,y+1/2,-z+1/2
-y+1/2,x+1/2,-z+1/2
-x+1/2,y+1/2,z+1/2
-y+1/2,-x+1/2,z+1/2
x+1/2,-y+1/2,z+1/2
y+1/2,x+1/2,z+1/2

loop_
_atom_site_label
_atom_site_type_symbol
_atom_site_fract_x
_atom_site_fract_y
_atom_site_fract_z
_atom_site_occupancy
_atom_site_U_iso_or_equiv
Co1 Co+3 0 0 0.1434 0.5 0.0
O4 O-2 0.285 0 0.0188 0.125 0.0
O6 O-2 0.37 0 0 0.125 0.0
Sr2 Sr+2 0 0 0.7005 1 0.0
O5 O-2 0.141 0 0.0386 0.125 0.0
O2 O-2 0 0.5 0.1312 1 0.0
O1 O-2 0 0 0.2111 1 0.0
Fe1 Fe+3 0 0 0.1434 0.5 0.0
Sr1 Sr+2 0 0 0.5725 1 0.0
O3 O-2 0 0 0.0494 0.25 0.0
C1 C+4 0 0 0 1 0.0
